data_7204249
loop_
_publ_author_name
'Heirtzler, Fenton'
'Neuburger, Markus'
'Kulike, Klaus'

_publ_section_title
;
 Insights on the synthesis and organisational phenomena of twisted
 pyrazine--pyridine hybrids
;
_journal_issue 6
_journal_name_full 'Journal of the Chemical Society, Perkin Transactions 1'
_journal_page_first 809
_journal_paper_doi 10.1039/b107751a
_journal_year 2002
_chemical_compound_source
;
?
;
_chemical_formula_moiety ' 2(C29 H19 N7) '
_chemical_formula_sum 'C58 H38 N14'
_chemical_formula_weight 465.52
_chemical_name_systematic
;
?
;
_space_group_IT_number 14
_symmetry_cell_setting monoclinic
_symmetry_space_group_name_Hall '-P 2yab'
_symmetry_space_group_name_H-M 'P 1 21/a 1'
_audit_creation_date 00-01-19
_audit_creation_method CRYSTALS
_cell_angle_alpha 90
_cell_angle_beta 92.8582(8)
_cell_angle_gamma 90
_cell_formula_units_Z 8
_cell_length_a 9.4955(1)
_cell_length_b 27.5691(3)
_cell_length_c 17.9795(2)
_cell_measurement_reflns_used 51112
_cell_measurement_temperature 293
_cell_measurement_theta_max 25
_cell_measurement_theta_min 1
_cell_volume 4700.86(9)
_computing_cell_refinement 'HKL Scalepack (Otwinowski & Minor 1997)'
_computing_data_reduction 'HKL Denzo and Scalepack (Otwinowski & Minor 1997)'
_diffrn_ambient_temperature 293
_diffrn_measurement_device KappaCCD
_diffrn_measurement_method CCD
_diffrn_radiation_type 'Mo K\a'
_diffrn_radiation_wavelength 0.71073
_diffrn_reflns_av_R_equivalents 0.00
_diffrn_reflns_limit_h_max 11
_diffrn_reflns_limit_h_min -11
_diffrn_reflns_limit_k_max 32
_diffrn_reflns_limit_k_min -32
_diffrn_reflns_limit_l_max 21
_diffrn_reflns_limit_l_min -21
_diffrn_reflns_number 51112
_diffrn_reflns_theta_max 25.03
_diffrn_reflns_theta_min 1.00
_diffrn_standards_decay_% 0.00
_diffrn_standards_number 0
_exptl_absorpt_coefficient_mu 0.08
_exptl_absorpt_correction_type none
_exptl_crystal_colour ' colourless '
_exptl_crystal_density_diffrn 1.32
_exptl_crystal_description ' needle '
_exptl_crystal_F_000 1936
_exptl_crystal_size_max 0.22
_exptl_crystal_size_mid 0.10
_exptl_crystal_size_min 0.05
_refine_diff_density_max 0.53
_refine_diff_density_min -0.58
_refine_ls_extinction_coef 433.7(1668)
_refine_ls_extinction_method 'Larson 1970 Crystallographic Computing eq 22'
_refine_ls_goodness_of_fit_obs 0.8836
_refine_ls_number_parameters 991
_refine_ls_number_reflns 10909
_refine_ls_R_factor_obs 0.0522
_refine_ls_shift/esd_max 0.000756
_refine_ls_structure_factor_coef F
_refine_ls_wR_factor_obs 0.0805
_reflns_limit_h_max 11
_reflns_limit_h_min -11
_reflns_limit_k_max 32
_reflns_limit_k_min -32
_reflns_limit_l_max 21
_reflns_limit_l_min 0
_reflns_number_observed 10909
_reflns_number_total 16190
_reflns_observed_criterion >2.00\s(I)
_cod_data_source_file b107751a.txt
_cod_data_source_block fh820a
_cod_depositor_comments
;
The following automatic conversions were performed:
'_symmetry_cell_setting' value 'Monoclinic ' changed to 'monoclinic'
according to '/home/saulius/struct/CIF-dictionaries/cif_core.dic'
dictionary named 'cif_core.dic' version 2.4.1 from 2010-06-29.

Automatic conversion script
Id: cif_fix_enum 1527 2010-12-29 10:47:43Z saulius 
;
_cod_original_cell_volume 4700.86
_cod_original_sg_symbol_H-M 'P 21/a'
_cod_original_formula_sum ' 2(C29 H19 N7) '
_cod_database_code 7204249

loop_
_symmetry_equiv_pos_as_xyz
x,y,z
-x,-y,-z
-x+1/2,y+1/2,-z
x+1/2,-y+1/2,z

loop_
_atom_site_aniso_label
_atom_site_aniso_U_11
_atom_site_aniso_U_22
_atom_site_aniso_U_33
_atom_site_aniso_U_23
_atom_site_aniso_U_13
_atom_site_aniso_U_12
N1 0.0472(8) 0.0646(9) 0.078(1) 0.0036(7) -0.0017(7) -0.0136(6)
C1 0.0389(8) 0.0504(8) 0.0553(9) 0.0036(6) -0.0023(6) -0.0030(6)
C2 0.0389(8) 0.0497(8) 0.0455(8) 0.0003(6) -0.0001(6) 0.0029(6)
N2 0.0436(8) 0.0642(8) 0.0547(8) -0.0022(6) 0.0016(6) 0.0105(6)
C3 0.0399(9) 0.086(1) 0.0573(9) 0.0005(8) 0.0032(7) 0.0131(8)
C4 0.0370(9) 0.094(1) 0.068(1) 0.0000(9) 0.0022(7) -0.0104(8)
N11 0.0406(7) 0.0420(6) 0.0622(8) -0.0077(5) -0.0040(6) 0.0033(5)
C11 0.0430(8) 0.0397(7) 0.073(1) -0.0020(7) -0.0108(7) -0.0033(6)
C12 0.062(1) 0.0426(9) 0.108(1) 0.0165(9) -0.006(1) -0.0075(8)
C13 0.075(1) 0.0370(9) 0.128(2) 0.0114(9) -0.020(1) 0.0060(8)
C14 0.057(1) 0.0445(9) 0.105(1) -0.0123(9) -0.010(1) 0.0141(8)
C15 0.0457(9) 0.0460(8) 0.071(1) -0.0197(7) -0.0093(7) 0.0046(7)
N12 0.0494(8) 0.081(1) 0.115(1) -0.044(1) 0.0076(9) 0.0023(8)
C16 0.0389(8) 0.068(1) 0.065(1) -0.0241(8) -0.0065(7) 0.0029(7)
C17 0.056(1) 0.085(1) 0.070(1) 0.0069(9) 0.0038(9) 0.0134(9)
C18 0.078(1) 0.114(2) 0.076(1) 0.021(1) 0.005(1) -0.001(1)
C19 0.065(1) 0.140(2) 0.067(1) -0.020(1) 0.008(1) -0.013(1)
C20 0.053(1) 0.126(2) 0.110(2) -0.060(2) 0.021(1) -0.009(1)
N21 0.0425(7) 0.0424(6) 0.0490(7) -0.0047(5) -0.0014(5) -0.0015(5)
C21 0.0432(8) 0.0434(7) 0.0497(8) -0.0056(6) -0.0023(6) 0.0055(6)
C22 0.057(1) 0.0402(8) 0.072(1) 0.0028(7) -0.0135(8) 0.0056(7)
C23 0.067(1) 0.0355(8) 0.087(1) 0.0074(8) -0.0160(9) -0.0059(7)
C24 0.0524(9) 0.0413(8) 0.070(1) -0.0003(7) -0.0114(8) -0.0067(6)
C25 0.0443(8) 0.0428(7) 0.0469(8) -0.0061(6) -0.0028(6) 0.0006(6)
N22 0.0419(7) 0.0435(6) 0.0473(6) -0.0014(5) -0.0035(5) 0.0000(5)
C26 0.0441(8) 0.0459(8) 0.0448(8) 0.0001(6) -0.0001(6) -0.0000(6)
C27 0.0527(9) 0.0511(9) 0.067(1) 0.0098(7) -0.0058(7) -0.0090(7)
C28 0.064(1) 0.0460(9) 0.085(1) 0.0205(8) -0.0099(9) -0.0098(8)
C29 0.0548(9) 0.0533(9) 0.0595(9) 0.0134(7) -0.0072(7) 0.0023(7)
C30 0.0465(8) 0.0449(8) 0.0431(7) -0.0002(6) -0.0011(6) 0.0001(6)
N23 0.0520(9) 0.0526(8) 0.097(1) 0.0123(7) -0.0176(7) 0.0015(6)
C31 0.0462(8) 0.0488(8) 0.0448(7) 0.0011(6) -0.0035(6) 0.0034(6)
C32 0.0524(9) 0.0489(8) 0.066(1) 0.0055(7) -0.0096(7) 0.0005(7)
C33 0.064(1) 0.0520(9) 0.074(1) 0.0094(8) -0.0093(8) -0.0111(8)
C34 0.057(1) 0.071(1) 0.084(1) 0.0128(9) -0.0155(9) -0.0168(9)
C35 0.052(1) 0.074(1) 0.120(2) 0.024(1) -0.026(1) 0.0016(9)
N51 0.0435(7) 0.0629(8) 0.0653(8) -0.0017(6) -0.0010(6) -0.0016(6)
C51 0.0443(8) 0.0549(9) 0.0512(8) 0.0050(6) -0.0032(6) 0.0019(7)
C52 0.0453(8) 0.0517(8) 0.0524(9) 0.0045(6) -0.0003(6) 0.0039(7)
N52 0.0501(8) 0.0554(8) 0.0712(9) 0.0039(6) -0.0044(6) 0.0102(6)
C53 0.0422(9) 0.068(1) 0.071(1) 0.0067(8) -0.0026(7) 0.0140(8)
C54 0.0376(8) 0.075(1) 0.063(1) 0.0022(8) 0.0018(7) 0.0031(7)
N61 0.0425(7) 0.0518(7) 0.0549(7) 0.0020(5) -0.0038(6) 0.0017(6)
C61 0.0401(8) 0.0519(8) 0.0573(9) -0.0018(6) -0.0092(7) 0.0012(6)
C62 0.0478(9) 0.0545(9) 0.070(1) 0.0080(8) -0.0002(7) -0.0040(7)
C63 0.063(1) 0.0485(9) 0.079(1) 0.0111(8) -0.0026(9) 0.0019(7)
C64 0.057(1) 0.0511(9) 0.072(1) 0.0022(7) -0.0047(8) 0.0100(7)
C65 0.0427(9) 0.0595(9) 0.0544(9) 0.0005(7) -0.0090(7) 0.0052(7)
N62 0.078(1) 0.088(1) 0.074(1) -0.0040(8) 0.0167(9) 0.0167(9)
C66 0.0462(9) 0.072(1) 0.0556(9) 0.0074(8) -0.0070(7) 0.0070(8)
C67 0.061(1) 0.088(1) 0.103(2) 0.014(1) 0.017(1) 0.004(1)
C68 0.080(2) 0.111(2) 0.116(2) 0.031(2) 0.019(1) -0.008(1)
C69 0.067(1) 0.154(3) 0.065(1) 0.008(1) 0.013(1) -0.002(1)
C70 0.089(2) 0.124(2) 0.072(1) -0.004(1) 0.020(1) 0.014(1)
N71 0.0422(7) 0.0490(7) 0.0520(7) -0.0007(5) -0.0034(5) 0.0024(5)
C71 0.0447(8) 0.0467(8) 0.0563(8) -0.0012(6) -0.0040(6) 0.0029(6)
C72 0.059(1) 0.0478(9) 0.087(1) 0.0070(8) -0.0176(9) 0.0027(7)
C73 0.061(1) 0.0456(9) 0.097(1) 0.0092(8) -0.0173(9) -0.0071(8)
C74 0.0455(9) 0.0498(9) 0.075(1) -0.0029(7) -0.0090(7) -0.0044(7)
C75 0.0432(8) 0.0488(8) 0.0484(8) -0.0043(6) -0.0015(6) 0.0028(6)
N72 0.0401(7) 0.0518(7) 0.0502(7) -0.0028(5) -0.0028(5) 0.0028(5)
C76 0.0439(8) 0.0509(8) 0.0428(8) -0.0040(6) -0.0013(6) 0.0034(6)
C77 0.0457(8) 0.0545(9) 0.0609(9) 0.0016(7) -0.0020(7) -0.0026(7)
C78 0.060(1) 0.0501(9) 0.070(1) 0.0069(7) 0.0005(8) -0.0042(7)
C79 0.056(1) 0.0523(9) 0.0609(9) 0.0055(7) -0.0015(8) 0.0078(7)
C80 0.0477(8) 0.0539(8) 0.0428(8) -0.0034(6) -0.0011(6) 0.0072(7)
N73 0.0534(9) 0.0666(9) 0.089(1) 0.0003(8) -0.0126(7) 0.0115(7)
C81 0.0432(8) 0.0590(9) 0.0458(8) -0.0049(6) -0.0039(6) 0.0096(7)
C82 0.0471(9) 0.063(1) 0.060(1) -0.0034(7) -0.0071(7) 0.0064(8)
C83 0.055(1) 0.072(1) 0.075(1) -0.0086(9) -0.0060(9) -0.0062(8)
C84 0.046(1) 0.098(2) 0.085(1) -0.007(1) -0.0124(9) 0.0022(9)
C85 0.056(1) 0.087(1) 0.101(2) 0.002(1) -0.021(1) 0.018(1)

loop_
_atom_site_label
_atom_site_fract_x
_atom_site_fract_y
_atom_site_fract_z
_atom_site_U_iso_or_equiv
_atom_site_occupancy
_atom_site_thermal_displace_type
N1 -0.2965(1) 0.05193(5) 0.85247(9) 0.0636 1.0000 Uani
C1 -0.1747(1) 0.07643(6) 0.85285(9) 0.0483 1.0000 Uani
C2 -0.1724(1) 0.12755(5) 0.85814(8) 0.0448 1.0000 Uani
N2 -0.2921(1) 0.15310(5) 0.85198(7) 0.0542 1.0000 Uani
C3 -0.4120(2) 0.12816(7) 0.8466(1) 0.0612 1.0000 Uani
C4 -0.4144(2) 0.07846(8) 0.8510(1) 0.0664 1.0000 Uani
N11 0.0437(1) 0.06540(4) 0.79539(7) 0.0485 1.0000 Uani
C11 -0.0451(2) 0.04712(5) 0.8431(1) 0.0522 1.0000 Uani
C12 -0.0208(2) 0.00389(6) 0.8809(1) 0.0712 1.0000 Uani
C13 0.1033(2) -0.02045(6) 0.8692(1) 0.0808 1.0000 Uani
C14 0.1965(2) -0.00175(6) 0.8210(1) 0.0693 1.0000 Uani
C15 0.1636(2) 0.04124(5) 0.7847(1) 0.0546 1.0000 Uani
N12 0.3653(2) 0.03628(6) 0.7087(1) 0.0815 1.0000 Uani
C16 0.2606(2) 0.06427(6) 0.73222(9) 0.0578 1.0000 Uani
C17 0.2440(2) 0.11210(8) 0.7103(1) 0.0706 1.0000 Uani
C18 0.3367(2) 0.1321(1) 0.6620(1) 0.0891 1.0000 Uani
C19 0.4429(2) 0.1036(1) 0.6374(1) 0.0907 1.0000 Uani
C20 0.4522(2) 0.0568(1) 0.6610(2) 0.0960 1.0000 Uani
N21 0.0596(1) 0.13384(4) 0.91571(7) 0.0447 1.0000 Uani
C21 -0.0397(1) 0.15537(5) 0.87171(8) 0.0456 1.0000 Uani
C22 -0.0210(2) 0.20111(5) 0.8409(1) 0.0569 1.0000 Uani
C23 0.1063(2) 0.22402(5) 0.8538(1) 0.0638 1.0000 Uani
C24 0.2111(2) 0.20158(5) 0.8969(1) 0.0551 1.0000 Uani
C25 0.1838(1) 0.15625(5) 0.92734(8) 0.0448 1.0000 Uani
N22 0.4137(1) 0.15223(4) 0.99089(7) 0.0445 1.0000 Uani
C26 0.2932(2) 0.12878(5) 0.97278(8) 0.0450 1.0000 Uani
C27 0.2719(2) 0.08035(6) 0.9918(1) 0.0571 1.0000 Uani
C28 0.3780(2) 0.05590(6) 1.0301(1) 0.0655 1.0000 Uani
C29 0.5032(2) 0.07901(6) 1.04789(9) 0.0562 1.0000 Uani
C30 0.5182(2) 0.12761(5) 1.02734(8) 0.0450 1.0000 Uani
N23 0.7624(2) 0.12722(5) 1.0680(1) 0.0679 1.0000 Uani
C31 0.6523(2) 0.15414(5) 1.04362(8) 0.0468 1.0000 Uani
C32 0.6645(2) 0.20355(6) 1.0329(1) 0.0563 1.0000 Uani
C33 0.7911(2) 0.22609(6) 1.0496(1) 0.0637 1.0000 Uani
C34 0.9037(2) 0.19895(7) 1.0753(1) 0.0712 1.0000 Uani
C35 0.8842(2) 0.15027(8) 1.0821(1) 0.0828 1.0000 Uani
N51 -0.4991(1) -0.13833(5) 0.55306(8) 0.0574 1.0000 Uani
C51 -0.3619(2) -0.12719(6) 0.55993(9) 0.0503 1.0000 Uani
C52 -0.3183(2) -0.07893(5) 0.57209(9) 0.0499 1.0000 Uani
N52 -0.4116(1) -0.04252(5) 0.56757(8) 0.0591 1.0000 Uani
C53 -0.5464(2) -0.05420(6) 0.5563(1) 0.0608 1.0000 Uani
C54 -0.5904(2) -0.10147(6) 0.5527(1) 0.0584 1.0000 Uani
N61 -0.1652(1) -0.16050(4) 0.49956(7) 0.0499 1.0000 Uani
C61 -0.2644(2) -0.16855(6) 0.54837(9) 0.0502 1.0000 Uani
C62 -0.2835(2) -0.21303(6) 0.5823(1) 0.0576 1.0000 Uani
C63 -0.1983(2) -0.25101(6) 0.5645(1) 0.0636 1.0000 Uani
C64 -0.0971(2) -0.24397(6) 0.5130(1) 0.0600 1.0000 Uani
C65 -0.0827(2) -0.19813(6) 0.48269(9) 0.0526 1.0000 Uani
N62 0.0944(2) -0.22601(7) 0.4011(1) 0.0796 1.0000 Uani
C66 0.0284(2) -0.18786(7) 0.42921(9) 0.0582 1.0000 Uani
C67 0.0624(2) -0.14089(9) 0.4109(1) 0.0834 1.0000 Uani
C68 0.1686(3) -0.1323(1) 0.3621(2) 0.1018 1.0000 Uani
C69 0.2378(2) -0.1718(1) 0.3353(1) 0.0950 1.0000 Uani
C70 0.1984(3) -0.2168(1) 0.3560(1) 0.0945 1.0000 Uani
N71 -0.0916(1) -0.09889(4) 0.62954(7) 0.0479 1.0000 Uani
C71 -0.1704(2) -0.06475(5) 0.59415(9) 0.0495 1.0000 Uani
C72 -0.1207(2) -0.01844(6) 0.5813(1) 0.0651 1.0000 Uani
C73 0.0159(2) -0.00711(6) 0.6048(1) 0.0684 1.0000 Uani
C74 0.0985(2) -0.04179(6) 0.6402(1) 0.0572 1.0000 Uani
C75 0.0410(2) -0.08748(5) 0.65186(8) 0.0469 1.0000 Uani
N72 0.2590(1) -0.11507(5) 0.71007(7) 0.0476 1.0000 Uani
C76 0.1253(2) -0.12677(5) 0.68992(8) 0.0460 1.0000 Uani
C77 0.0699(2) -0.17253(6) 0.70151(9) 0.0539 1.0000 Uani
C78 0.1552(2) -0.20718(6) 0.7359(1) 0.0601 1.0000 Uani
C79 0.2930(2) -0.19585(6) 0.75625(9) 0.0567 1.0000 Uani
C80 0.3423(2) -0.14929(6) 0.74228(8) 0.0482 1.0000 Uani
N73 0.5786(2) -0.16924(6) 0.7869(1) 0.0701 1.0000 Uani
C81 0.4901(2) -0.13415(6) 0.76162(8) 0.0495 1.0000 Uani
C82 0.5331(2) -0.08636(6) 0.75428(9) 0.0571 1.0000 Uani
C83 0.6709(2) -0.07368(7) 0.7727(1) 0.0678 1.0000 Uani
C84 0.7620(2) -0.10971(9) 0.7977(1) 0.0766 1.0000 Uani
C85 0.7117(2) -0.15589(8) 0.8040(1) 0.0821 1.0000 Uani
H31 -0.4995 0.1454 0.8395 0.0583 1.0000 Uiso
H41 -0.5036 0.0622 0.8531 0.0619 1.0000 Uiso
H121 -0.0879 -0.0087 0.9142 0.0658 1.0000 Uiso
H131 0.1242 -0.0504 0.8948 0.0708 1.0000 Uiso
H141 0.2832 -0.0183 0.8126 0.0643 1.0000 Uiso
H171 0.1687 0.1313 0.7285 0.0697 1.0000 Uiso
H181 0.3269 0.1652 0.6460 0.0875 1.0000 Uiso
H191 0.5095 0.1164 0.6040 0.0850 1.0000 Uiso
H201 0.5259 0.0370 0.6423 0.0905 1.0000 Uiso
H221 -0.0954 0.2163 0.8112 0.0548 1.0000 Uiso
H231 0.1221 0.2555 0.8330 0.0591 1.0000 Uiso
H241 0.3012 0.2169 0.9058 0.0533 1.0000 Uiso
H271 0.1843 0.0645 0.9784 0.0564 1.0000 Uiso
H281 0.3650 0.0227 1.0444 0.0630 1.0000 Uiso
H291 0.5791 0.0621 1.0740 0.0558 1.0000 Uiso
H321 0.5850 0.2220 1.0138 0.0554 1.0000 Uiso
H331 0.8004 0.2605 1.0433 0.0627 1.0000 Uiso
H341 0.9933 0.2137 1.0881 0.0697 1.0000 Uiso
H351 0.9642 0.1311 1.0983 0.0771 1.0000 Uiso
H531 -0.6151 -0.0288 0.5505 0.0590 1.0000 Uiso
H541 -0.6896 -0.1083 0.5498 0.0561 1.0000 Uiso
H621 -0.3552 -0.2172 0.6176 0.0567 1.0000 Uiso
H631 -0.2088 -0.2821 0.5876 0.0622 1.0000 Uiso
H641 -0.0381 -0.2702 0.4986 0.0592 1.0000 Uiso
H671 0.0130 -0.1142 0.4318 0.0818 1.0000 Uiso
H681 0.1926 -0.1000 0.3476 0.1009 1.0000 Uiso
H691 0.3133 -0.1676 0.3023 0.0875 1.0000 Uiso
H701 0.2487 -0.2440 0.3368 0.0927 1.0000 Uiso
H721 -0.1802 0.0053 0.5566 0.0624 1.0000 Uiso
H731 0.0529 0.0247 0.5964 0.0645 1.0000 Uiso
H741 0.1940 -0.0347 0.6566 0.0554 1.0000 Uiso
H771 -0.0259 -0.1799 0.6859 0.0533 1.0000 Uiso
H781 0.1189 -0.2389 0.7456 0.0595 1.0000 Uiso
H791 0.3541 -0.2197 0.7797 0.0564 1.0000 Uiso
H821 0.4670 -0.0622 0.7364 0.0563 1.0000 Uiso
H831 0.7024 -0.0408 0.7682 0.0668 1.0000 Uiso
H841 0.8591 -0.1025 0.8106 0.0723 1.0000 Uiso
H851 0.7765 -0.1805 0.8219 0.0788 1.0000 Uiso

loop_
_atom_type_symbol
_atom_type_scat_dispersion_real
_atom_type_scat_dispersion_imag
_atom_type_scat_Cromer_Mann_a1
_atom_type_scat_Cromer_Mann_b1
_atom_type_scat_Cromer_Mann_a2
_atom_type_scat_Cromer_Mann_b2
_atom_type_scat_Cromer_Mann_a3
_atom_type_scat_Cromer_Mann_b3
_atom_type_scat_Cromer_Mann_a4
_atom_type_scat_Cromer_Mann_b4
_atom_type_scat_Cromer_Mann_c
_atom_type_scat_source
'C   ' 0.0020 0.0020 2.3100 20.8439 1.0200 10.2075 1.5886 0.5687 0.8650 51.6512 0.2156 International_Tables_Vol_IV_Table_2.2B
'H   ' 0.0000 0.0000 0.4930 10.5109 0.3229 26.1257 0.1402 3.1424 0.0408 57.7997 0.0030 International_Tables_Vol_IV_Table_2.2B
'N   ' 0.0040 0.0030 12.2126 0.0057 3.1322 9.8933 2.0125 28.9975 1.1663 0.5826 -11.5290 International_Tables_Vol_IV_Table_2.2B

loop_
_geom_angle_atom_site_label_1
_geom_angle_site_symmetry_1
_geom_angle_atom_site_label_2
_geom_angle_site_symmetry_2
_geom_angle_atom_site_label_3
_geom_angle_site_symmetry_3
_geom_angle
_geom_angle_publ_flag
C1 . N1 . C4 . 116.5(1) no
N1 . C1 . C2 . 120.9(1) no
N1 . C1 . C11 . 116.4(1) no
C2 . C1 . C11 . 122.6(1) no
C1 . C2 . N2 . 120.7(1) no
C1 . C2 . C21 . 122.5(1) no
N2 . C2 . C21 . 116.9(1) no
C2 . N2 . C3 . 117.1(1) no
N2 . C3 . C4 . 121.9(1) no
N2 . C3 . H31 . 119.0(2) no
C4 . C3 . H31 . 119.0(2) no
N1 . C4 . C3 . 122.1(1) no
N1 . C4 . H41 . 118.9(2) no
C3 . C4 . H41 . 118.9(2) no
C11 . N11 . C15 . 118.3(1) no
C1 . C11 . N11 . 115.1(1) no
C1 . C11 . C12 . 121.8(2) no
N11 . C11 . C12 . 123.1(2) no
C11 . C12 . C13 . 117.7(2) no
C11 . C12 . H121 . 121.1(2) no
C13 . C12 . H121 . 121.1(2) no
C12 . C13 . C14 . 119.8(2) no
C12 . C13 . H131 . 120.1(2) no
C14 . C13 . H131 . 120.1(2) no
C13 . C14 . C15 . 119.0(2) no
C13 . C14 . H141 . 120.5(2) no
C15 . C14 . H141 . 120.5(2) no
N11 . C15 . C14 . 122.1(2) no
N11 . C15 . C16 . 115.7(1) no
C14 . C15 . C16 . 122.1(2) no
C16 . N12 . C20 . 116.6(2) no
C15 . C16 . N12 . 116.4(2) no
C15 . C16 . C17 . 121.4(1) no
N12 . C16 . C17 . 122.2(2) no
C16 . C17 . C18 . 119.4(2) no
C16 . C17 . H171 . 120.3(2) no
C18 . C17 . H171 . 120.3(2) no
C17 . C18 . C19 . 118.5(2) no
C17 . C18 . H181 . 120.7(2) no
C19 . C18 . H181 . 120.7(2) no
C18 . C19 . C20 . 118.8(2) no
C18 . C19 . H191 . 120.6(3) no
C20 . C19 . H191 . 120.6(3) no
N12 . C20 . C19 . 124.4(2) no
N12 . C20 . H201 . 117.8(3) no
C19 . C20 . H201 . 117.8(3) no
C21 . N21 . C25 . 118.5(1) no
C2 . C21 . N21 . 115.8(1) no
C2 . C21 . C22 . 121.8(1) no
N21 . C21 . C22 . 122.4(1) no
C21 . C22 . C23 . 118.5(1) no
C21 . C22 . H221 . 120.7(2) no
C23 . C22 . H221 . 120.7(1) no
C22 . C23 . C24 . 119.6(1) no
C22 . C23 . H231 . 120.2(2) no
C24 . C23 . H231 . 120.2(2) no
C23 . C24 . C25 . 118.7(1) no
C23 . C24 . H241 . 120.6(2) no
C25 . C24 . H241 . 120.6(2) no
N21 . C25 . C24 . 122.1(1) no
N21 . C25 . C26 . 115.7(1) no
C24 . C25 . C26 . 122.1(1) no
C26 . N22 . C30 . 118.4(1) no
C25 . C26 . N22 . 116.7(1) no
C25 . C26 . C27 . 120.9(1) no
N22 . C26 . C27 . 122.3(1) no
C26 . C27 . C28 . 118.8(1) no
C26 . C27 . H271 . 120.6(2) no
C28 . C27 . H271 . 120.6(2) no
C27 . C28 . C29 . 119.8(1) no
C27 . C28 . H281 . 120.1(2) no
C29 . C28 . H281 . 120.1(2) no
C28 . C29 . C30 . 118.8(1) no
C28 . C29 . H291 . 120.6(2) no
C30 . C29 . H291 . 120.6(2) no
N22 . C30 . C29 . 122.0(1) no
N22 . C30 . C31 . 116.9(1) no
C29 . C30 . C31 . 121.2(1) no
C31 . N23 . C35 . 117.0(1) no
C30 . C31 . N23 . 116.1(1) no
C30 . C31 . C32 . 122.4(1) no
N23 . C31 . C32 . 121.5(1) no
C31 . C32 . C33 . 119.6(1) no
C31 . C32 . H321 . 120.2(2) no
C33 . C32 . H321 . 120.2(2) no
C32 . C33 . C34 . 119.2(2) no
C32 . C33 . H331 . 120.4(2) no
C34 . C33 . H331 . 120.4(2) no
C33 . C34 . C35 . 117.5(2) no
C33 . C34 . H341 . 121.2(2) no
C35 . C34 . H341 . 121.2(2) no
N23 . C35 . C34 . 125.0(2) no
N23 . C35 . H351 . 117.5(2) no
C34 . C35 . H351 . 117.5(2) no
C51 . N51 . C54 . 117.0(1) no
N51 . C51 . C52 . 120.6(1) no
N51 . C51 . C61 . 114.8(1) no
C52 . C51 . C61 . 124.4(1) no
C51 . C52 . N52 . 120.7(1) no
C51 . C52 . C71 . 123.7(1) no
N52 . C52 . C71 . 115.6(1) no
C52 . N52 . C53 . 117.3(1) no
N52 . C53 . C54 . 121.9(1) no
N52 . C53 . H531 . 119.0(2) no
C54 . C53 . H531 . 119.0(2) no
N51 . C54 . C53 . 121.9(1) no
N51 . C54 . H541 . 119.1(2) no
C53 . C54 . H541 . 119.1(2) no
C61 . N61 . C65 . 117.2(1) no
C51 . C61 . N61 . 115.3(1) no
C51 . C61 . C62 . 121.4(1) no
N61 . C61 . C62 . 123.2(1) no
C61 . C62 . C63 . 118.8(2) no
C61 . C62 . H621 . 120.6(2) no
C63 . C62 . H621 . 120.6(2) no
C62 . C63 . C64 . 119.2(1) no
C62 . C63 . H631 . 120.4(2) no
C64 . C63 . H631 . 120.4(2) no
C63 . C64 . C65 . 118.6(1) no
C63 . C64 . H641 . 120.7(2) no
C65 . C64 . H641 . 120.7(2) no
N61 . C65 . C64 . 123.0(2) no
N61 . C65 . C66 . 116.0(1) no
C64 . C65 . C66 . 121.0(1) no
C66 . N62 . C70 . 117.2(2) no
C65 . C66 . N62 . 117.1(2) no
C65 . C66 . C67 . 121.0(2) no
N62 . C66 . C67 . 121.9(2) no
C66 . C67 . C68 . 119.8(2) no
C66 . C67 . H671 . 120.1(2) no
C68 . C67 . H671 . 120.1(2) no
C67 . C68 . C69 . 117.6(2) no
C67 . C68 . H681 . 121.2(3) no
C69 . C68 . H681 . 121.2(3) no
C68 . C69 . C70 . 119.2(2) no
C68 . C69 . H691 . 120.4(3) no
C70 . C69 . H691 . 120.4(3) no
N62 . C70 . C69 . 124.4(2) no
N62 . C70 . H701 . 117.8(3) no
C69 . C70 . H701 . 117.8(2) no
C71 . N71 . C75 . 118.1(1) no
C52 . C71 . N71 . 115.9(1) no
C52 . C71 . C72 . 121.4(1) no
N71 . C71 . C72 . 122.6(1) no
C71 . C72 . C73 . 118.8(1) no
C71 . C72 . H721 . 120.6(2) no
C73 . C72 . H721 . 120.6(2) no
C72 . C73 . C74 . 119.4(1) no
C72 . C73 . H731 . 120.3(2) no
C74 . C73 . H731 . 120.3(2) no
C73 . C74 . C75 . 118.7(1) no
C73 . C74 . H741 . 120.6(2) no
C75 . C74 . H741 . 120.6(2) no
N71 . C75 . C74 . 122.5(1) no
N71 . C75 . C76 . 116.2(1) no
C74 . C75 . C76 . 121.3(1) no
C76 . N72 . C80 . 118.4(1) no
C75 . C76 . N72 . 115.3(1) no
C75 . C76 . C77 . 122.0(1) no
N72 . C76 . C77 . 122.6(1) no
C76 . C77 . C78 . 118.6(1) no
C76 . C77 . H771 . 120.7(2) no
C78 . C77 . H771 . 120.7(2) no
C77 . C78 . C79 . 119.4(1) no
C77 . C78 . H781 . 120.3(2) no
C79 . C78 . H781 . 120.3(2) no
C78 . C79 . C80 . 119.0(1) no
C78 . C79 . H791 . 120.5(2) no
C80 . C79 . H791 . 120.5(2) no
N72 . C80 . C79 . 121.9(1) no
N72 . C80 . C81 . 115.6(1) no
C79 . C80 . C81 . 122.5(1) no
C81 . N73 . C85 . 116.6(2) no
C80 . C81 . N73 . 116.3(1) no
C80 . C81 . C82 . 121.5(1) no
N73 . C81 . C82 . 122.2(1) no
C81 . C82 . C83 . 119.9(2) no
C81 . C82 . H821 . 120.1(2) no
C83 . C82 . H821 . 120.1(2) no
C82 . C83 . C84 . 117.9(2) no
C82 . C83 . H831 . 121.0(2) no
C84 . C83 . H831 . 121.0(2) no
C83 . C84 . C85 . 118.8(2) no
C83 . C84 . H841 . 120.6(2) no
C85 . C84 . H841 . 120.6(2) no
N73 . C85 . C84 . 124.6(2) no
N73 . C85 . H851 . 117.7(2) no
C84 . C85 . H851 . 117.7(2) no

loop_
_geom_bond_atom_site_label_1
_geom_bond_site_symmetry_1
_geom_bond_atom_site_label_2
_geom_bond_site_symmetry_2
_geom_bond_distance
_geom_bond_publ_flag
N1 . C1 . 1.339(2) yes
N1 . C4 . 1.336(2) yes
C1 . C2 . 1.413(2) yes
C1 . C11 . 1.490(2) yes
C2 . N2 . 1.337(2) yes
C2 . C21 . 1.485(2) yes
N2 . C3 . 1.329(2) yes
C3 . C4 . 1.373(3) yes
C3 . H31 . 0.960(2) no
C4 . H41 . 0.960(2) no
N11 . C11 . 1.332(2) yes
N11 . C15 . 1.342(2) yes
C11 . C12 . 1.386(2) yes
C12 . C13 . 1.381(3) yes
C12 . H121 . 0.960(2) no
C13 . C14 . 1.370(3) yes
C13 . H131 . 0.960(2) no
C14 . C15 . 1.381(3) yes
C14 . H141 . 0.960(2) no
C15 . C16 . 1.493(3) yes
N12 . C16 . 1.343(2) yes
N12 . C20 . 1.344(3) yes
C16 . C17 . 1.383(3) yes
C17 . C18 . 1.382(3) yes
C17 . H171 . 0.960(2) no
C18 . C19 . 1.369(3) yes
C18 . H181 . 0.960(2) no
C19 . C20 . 1.359(4) yes
C19 . H191 . 0.960(2) no
C20 . H201 . 0.960(2) no
N21 . C21 . 1.339(2) yes
N21 . C25 . 1.339(2) yes
C21 . C22 . 1.393(2) yes
C22 . C23 . 1.373(2) yes
C22 . H221 . 0.960(2) no
C23 . C24 . 1.377(2) yes
C23 . H231 . 0.960(2) no
C24 . C25 . 1.394(2) yes
C24 . H241 . 0.960(2) no
C25 . C26 . 1.495(2) yes
N22 . C26 . 1.340(2) yes
N22 . C30 . 1.346(2) yes
C26 . C27 . 1.396(2) yes
C27 . C28 . 1.369(2) yes
C27 . H271 . 0.960(2) no
C28 . C29 . 1.373(2) yes
C28 . H281 . 0.960(2) no
C29 . C30 . 1.399(2) yes
C29 . H291 . 0.960(2) no
C30 . C31 . 1.485(2) yes
N23 . C31 . 1.338(2) yes
N23 . C35 . 1.333(2) yes
C31 . C32 . 1.381(2) yes
C32 . C33 . 1.373(2) yes
C32 . H321 . 0.960(2) no
C33 . C34 . 1.367(3) yes
C33 . H331 . 0.960(2) no
C34 . C35 . 1.361(3) yes
C34 . H341 . 0.960(2) no
C35 . H351 . 0.960(2) no
N51 . C51 . 1.339(2) yes
N51 . C54 . 1.335(2) yes
C51 . C52 . 1.407(2) yes
C51 . C61 . 1.489(2) yes
C52 . N52 . 1.339(2) yes
C52 . C71 . 1.492(2) yes
N52 . C53 . 1.325(2) yes
C53 . C54 . 1.369(3) yes
C53 . H531 . 0.960(2) no
C54 . H541 . 0.960(2) no
N61 . C61 . 1.338(2) yes
N61 . C65 . 1.344(2) yes
C61 . C62 . 1.385(2) yes
C62 . C63 . 1.371(2) yes
C62 . H621 . 0.960(2) no
C63 . C64 . 1.380(3) yes
C63 . H631 . 0.960(2) no
C64 . C65 . 1.386(2) yes
C64 . H641 . 0.960(2) no
C65 . C66 . 1.489(2) yes
N62 . C66 . 1.337(2) yes
N62 . C70 . 1.333(3) yes
C66 . C67 . 1.379(3) yes
C67 . C68 . 1.389(3) yes
C67 . H671 . 0.960(2) no
C68 . C69 . 1.372(4) yes
C68 . H681 . 0.960(3) no
C69 . C70 . 1.353(4) yes
C69 . H691 . 0.960(2) no
C70 . H701 . 0.960(3) no
N71 . C71 . 1.343(2) yes
N71 . C75 . 1.340(2) yes
C71 . C72 . 1.384(2) yes
C72 . C73 . 1.379(3) yes
C72 . H721 . 0.960(2) no
C73 . C74 . 1.373(2) yes
C73 . H731 . 0.960(2) no
C74 . C75 . 1.393(2) yes
C74 . H741 . 0.960(2) no
C75 . C76 . 1.493(2) yes
N72 . C76 . 1.342(2) yes
N72 . C80 . 1.344(2) yes
C76 . C77 . 1.387(2) yes
C77 . C78 . 1.379(2) yes
C77 . H771 . 0.960(2) no
C78 . C79 . 1.376(3) yes
C78 . H781 . 0.960(2) no
C79 . C80 . 1.393(2) yes
C79 . H791 . 0.960(2) no
C80 . C81 . 1.488(2) yes
N73 . C81 . 1.346(2) yes
N73 . C85 . 1.338(3) yes
C81 . C82 . 1.388(2) yes
C82 . C83 . 1.378(2) yes
C82 . H821 . 0.960(2) no
C83 . C84 . 1.378(3) yes
C83 . H831 . 0.960(2) no
C84 . C85 . 1.366(3) yes
C84 . H841 . 0.960(2) no
C85 . H851 . 0.960(2) no
